data_7240173
loop_
_publ_author_name
'Foyle, \'Emer M.'
'White, Nicholas G.'

_publ_section_title
;
 Anion templated crystal engineering of halogen bonding tripodal
 tris(halopyridinium) compounds
;
_journal_name_full CrystEngComm
_journal_paper_doi 10.1039/D0CE00241K
_journal_year 2020
_chemical_formula_moiety 'C42 H57 I3 N3 O3, 1.5(Br), 1.5(F6 P)'
_chemical_formula_sum 'C42 H57 Br1.5 F9 I3 N3 O3 P1.5'
_chemical_formula_weight 1369.95
_space_group_crystal_system monoclinic
_space_group_IT_number 13
_space_group_name_Hall '-P 2yc'
_space_group_name_H-M_alt 'P 1 2/c 1'
_symmetry_Int_Tables_number 13
_atom_sites_solution_primary dual
_audit_creation_date 2020-01-24
_audit_creation_method
;
Olex2 1.2
(compiled 2018.05.29 svn.r3508 for OlexSys, GUI svn.r5506)
;
_audit_update_record
;
2020-02-18 deposited with the CCDC.	2020-03-09 downloaded from the CCDC.
;
_cell_angle_alpha 90
_cell_angle_beta 101.26(3)
_cell_angle_gamma 90
_cell_formula_units_Z 4
_cell_length_a 24.671(5)
_cell_length_b 8.8760(18)
_cell_length_c 23.946(5)
_cell_measurement_reflns_used 65940
_cell_measurement_temperature 100
_cell_measurement_theta_max 29.12
_cell_measurement_theta_min 0.84
_cell_volume 5142.8(19)
_computing_molecular_graphics 'Olex2 (Dolomanov et al., 2009)'
_computing_publication_material 'Olex2 (Dolomanov et al., 2009)'
_computing_structure_refinement 'olex2.refine (Bourhis et al., 2015)'
_computing_structure_solution 'ShelXT (Sheldrick, 2015)'
_diffrn_ambient_temperature 100
_diffrn_measured_fraction_theta_full 0.7958
_diffrn_measured_fraction_theta_max 0.7958
_diffrn_measurement_device_type 'MX1 beamline at the Australian Synchrotron'
_diffrn_measurement_method '\w scans'
_diffrn_radiation_monochromator 'Silicon Double Crystal'
_diffrn_radiation_type Synchrotron
_diffrn_radiation_wavelength 0.71073
_diffrn_reflns_av_R_equivalents 0.1756
_diffrn_reflns_av_unetI/netI 0.1089
_diffrn_reflns_limit_h_max 30
_diffrn_reflns_limit_h_min -30
_diffrn_reflns_limit_k_max 9
_diffrn_reflns_limit_k_min -10
_diffrn_reflns_limit_l_max 29
_diffrn_reflns_limit_l_min -29
_diffrn_reflns_number 65940
_diffrn_reflns_theta_full 29.1234
_diffrn_reflns_theta_max 29.12
_diffrn_reflns_theta_min 0.84
_diffrn_standards_number 0
_exptl_absorpt_coefficient_mu 3.107
_exptl_absorpt_correction_type none
_exptl_crystal_colour colourless
_exptl_crystal_colour_primary colourless
_exptl_crystal_density_diffrn 1.7692
_exptl_crystal_description needle
_exptl_crystal_F_000 2671.4284
_exptl_crystal_recrystallization_method
'Disslove receptor in methanol with  1.5 eq of TBA.Br. Diffuse diethyl ether into the soltion.'
_exptl_crystal_size_max 0.1
_exptl_crystal_size_mid 0.01
_exptl_crystal_size_min 0.01
_refine_diff_density_max 3.6855
_refine_diff_density_min -1.6341
_refine_diff_density_rms 0.3473
_refine_ls_d_res_high 0.7302
_refine_ls_d_res_low 24.1961
_refine_ls_goodness_of_fit_ref 1.0269
_refine_ls_hydrogen_treatment constr
_refine_ls_matrix_type full
_refine_ls_number_constraints 90
_refine_ls_number_parameters 571
_refine_ls_number_reflns 11004
_refine_ls_number_restraints 48
_refine_ls_restrained_S_all 1.0246
_refine_ls_R_factor_all 0.1829
_refine_ls_R_factor_gt 0.0812
_refine_ls_shift/su_max 0.0000
_refine_ls_shift/su_mean 0.0000
_refine_ls_structure_factor_coef Fsqd
_refine_ls_weighting_details 'w=1/[\s^2^(Fo^2^)+(0.1426P)^2^+1.2357P] where P=(Fo^2^+2Fc^2^)/3'
_refine_ls_weighting_scheme calc
_refine_ls_wR_factor_gt 0.2165
_refine_ls_wR_factor_ref 0.2833
_reflns_Friedel_coverage 0.0
_reflns_limit_h_max 29
_reflns_limit_h_min -30
_reflns_limit_k_max 10
_reflns_limit_k_min 0
_reflns_limit_l_max 29
_reflns_limit_l_min 0
_reflns_number_gt 4936
_reflns_number_total 11004
_reflns_threshold_expression I>=2u(I)
_cod_data_source_file d0ce00241k2.cif
_cod_data_source_block EMF458E_0149
_cod_database_code 7240173
_olex2_refinement_description
;
1. Fixed Uiso
 At 1.2 times of:
  All C(H) groups, All C(H,H) groups
 At 1.5 times of:
  All C(H,H,H) groups
2. Restrained distances
 C23-C24
 1.53 with sigma of 0.01
 C24-C25
 1.53 with sigma of 0.01
 C25-C26
 1.53 with sigma of 0.01
 C26-C27
 1.53 with sigma of 0.01
 C27-C28
 1.53 with sigma of 0.01
 C23-C25
 2.55 with sigma of 0.02
 C24-C26
 2.55 with sigma of 0.02
 C25-C27
 2.55 with sigma of 0.02
 C26-C28
 2.55 with sigma of 0.02
3. Rigid bond restraints
 C23, C24, C25, C26, C27, C28
 with sigma for 1-2 distances of 0.002 and sigma for 1-3 distances of 0.002
4. Uiso/Uaniso restraints and constraints
C23 \\sim C24 \\sim C25 \\sim C26 \\sim C27 \\sim C28: within 1.7A with sigma
of 0.02 and sigma for terminal atoms of 0.04
5.a Secondary CH2 refined with riding coordinates:
 C10(H10a,H10b), C9(H9a,H9b), C37(H37a,H37b), C11(H11a,H11b), C30(H30a,H30b),
 C16(H16a,H16b), C6(H6a,H6b), C38(H38a,H38b), C13(H13a,H13b), C12(H12a,H12b),
 C23(H23a,H23b), C24(H24a,H24b), C41(H41a,H41b), C39(H39a,H39b), C40(H40a,H40b),
  C25(H25a,H25b), C27(H27a,H27b), C26(H26a,H26b)
5.b Me refined with riding coordinates:
 C28(H28a,H28b,H28c)
5.c Aromatic/amide H refined with riding coordinates:
 C31(H31), C5(H5), C17(H17), C35(H35), C21(H21), C3(H3), C1(H1), C34(H34),
 C33(H33), C4(H4), C20(H20), C19(H19)
5.d Idealised Me refined as rotating group:
 C14(H14a,H14b,H14c), C42(H42a,H42b,H42c)
;
_olex2_submission_original_sample_id 'EMF-4-58 E'
_olex2_submission_special_instructions 'No special instructions were received'

loop_
_space_group_symop_id
_space_group_symop_operation_xyz
1 x,y,z
2 -x,y,-z+1/2
3 -x,-y,-z
4 x,-y,z-1/2

loop_
_atom_site_label
_atom_site_type_symbol
_atom_site_fract_x
_atom_site_fract_y
_atom_site_fract_z
_atom_site_U_iso_or_equiv
_atom_site_adp_type
_atom_site_occupancy
_atom_site_site_symmetry_order
_atom_site_refinement_flags_posn
_atom_site_refinement_flags_adp
_atom_site_refinement_flags_occupancy
I1 I 0.55330(4) 1.03240(10) 0.35496(4) 0.0573(3) Uani 1.000000 1 . . .
I2 I 0.40063(4) 0.48396(10) 0.63974(4) 0.0615(3) Uani 1.000000 1 . . .
I3 I 0.01724(5) 0.70293(15) 0.10809(5) 0.0906(4) Uani 1.000000 1 . . .
Br1 Br 0.5 0.4028(2) 0.75 0.0619(6) Uani 1.000000 2 S T P
P1 P 0.23540(19) 0.3586(5) 0.3003(2) 0.0728(12) Uani 1.000000 1 . . .
P2 P 0.0 0.1242(7) 0.25 0.0775(18) Uani 1.000000 2 S T P
O008 O 0.2301(4) 0.8840(10) 0.2200(4) 0.059(2) Uani 1.000000 1 . . .
O009 O 0.3821(4) 0.7938(10) 0.3717(4) 0.060(2) Uani 1.000000 1 . . .
O00A O 0.2016(4) 0.8694(9) 0.4103(4) 0.061(2) Uani 1.000000 1 . . .
F7 F -0.0251(4) -0.0028(10) 0.2054(5) 0.088(3) Uani 1.000000 1 . . .
F8 F 0.0558(4) 0.1257(10) 0.2252(5) 0.086(3) Uani 1.000000 1 . . .
F9 F 0.0256(4) 0.2524(10) 0.2943(4) 0.088(3) Uani 1.000000 1 . . .
F5 F 0.1937(5) 0.4132(11) 0.2454(5) 0.098(3) Uani 1.000000 1 . . .
F1 F 0.2431(4) 0.2011(10) 0.2706(5) 0.102(3) Uani 1.000000 1 . . .
N2 N 0.3134(5) 0.6739(12) 0.4821(5) 0.056(3) Uani 1.000000 1 . . .
N3 N 0.1206(5) 0.7977(12) 0.2672(5) 0.057(3) Uani 1.000000 1 . . .
N1 N 0.3847(5) 0.9727(12) 0.2693(5) 0.055(3) Uani 1.000000 1 . . .
F3 F 0.2262(5) 0.5173(12) 0.3268(6) 0.129(5) Uani 1.000000 1 . . .
F4 F 0.2831(5) 0.4244(14) 0.2733(8) 0.145(5) Uani 1.000000 1 . . .
F6 F 0.1838(5) 0.2900(13) 0.3208(6) 0.128(5) Uani 1.000000 1 . . .
C31 C 0.0928(6) 0.8072(17) 0.2147(7) 0.063(4) Uani 1.000000 1 . . .
C10 C 0.4596(6) 0.6307(15) 0.4060(6) 0.060(4) Uani 1.000000 1 . . .
C36 C 0.2507(6) 0.8669(14) 0.2768(6) 0.058(4) Uani 1.000000 1 . . .
C9 C 0.3987(6) 0.6352(13) 0.3803(6) 0.057(4) Uani 1.000000 1 . . .
C2 C 0.4723(6) 1.0742(15) 0.3123(5) 0.055(3) Uani 1.000000 1 . . .
C15 C 0.2916(6) 0.8335(14) 0.3919(6) 0.053(3) Uani 1.000000 1 . . .
C29 C 0.2149(6) 0.8818(14) 0.3134(6) 0.055(3) Uani 1.000000 1 . . .
C7 C 0.3079(6) 0.8356(13) 0.2941(6) 0.050(3) Uani 1.000000 1 . . .
C14 C 0.6114(6) 0.8092(15) 0.5668(6) 0.065(4) Uani 1.000000 1 . . .
C5 C 0.3636(6) 1.1132(17) 0.2586(6) 0.066(4) Uani 1.000000 1 . . .
C37 C 0.2233(7) 0.7364(16) 0.1894(6) 0.069(4) Uani 1.000000 1 . . .
C11 C 0.4745(6) 0.7136(14) 0.4616(6) 0.057(3) Uani 1.000000 1 . . .
C22 C 0.2358(6) 0.8674(14) 0.3722(6) 0.053(3) Uani 1.000000 1 . . .
C30 C 0.1558(6) 0.9291(15) 0.2923(7) 0.065(4) Uani 1.000000 1 . . .
C17 C 0.3450(6) 0.6571(14) 0.5353(6) 0.056(3) Uani 1.000000 1 . . .
C16 C 0.3154(6) 0.8284(13) 0.4552(6) 0.054(3) Uani 1.000000 1 . . .
C6 C 0.3477(6) 0.8408(14) 0.2535(6) 0.056(3) Uani 1.000000 1 . . .
C35 C 0.1206(5) 0.6731(15) 0.2999(6) 0.058(3) Uani 1.000000 1 . . .
C21 C 0.2810(6) 0.5625(15) 0.4557(6) 0.055(3) Uani 1.000000 1 . . .
C8 C 0.3256(6) 0.8156(13) 0.3520(7) 0.057(4) Uani 1.000000 1 . . .
C3 C 0.4502(6) 1.2182(14) 0.3009(6) 0.060(4) Uani 1.000000 1 . . .
C18 C 0.3474(6) 0.5204(16) 0.5613(6) 0.057(3) Uani 1.000000 1 . . .
C1 C 0.4364(6) 0.9534(14) 0.2945(6) 0.055(3) Uani 1.000000 1 . . .
C32 C 0.0615(6) 0.6842(16) 0.1904(6) 0.064(4) Uani 1.000000 1 . . .
C38 C 0.1928(7) 0.7699(18) 0.1292(6) 0.075(5) Uani 1.000000 1 . . .
C13 C 0.5506(6) 0.8043(15) 0.5422(6) 0.060(4) Uani 1.000000 1 . . .
C34 C 0.0899(6) 0.5526(17) 0.2790(7) 0.070(4) Uani 1.000000 1 . . .
C33 C 0.0609(6) 0.5550(16) 0.2235(8) 0.070(4) Uani 1.000000 1 . . .
C12 C 0.5366(6) 0.7181(15) 0.4866(6) 0.060(4) Uani 1.000000 1 . . .
C23 C 0.1890(6) 1.0249(15) 0.4279(7) 0.078(4) Uani 1.000000 1 D U .
C4 C 0.3981(6) 1.2369(15) 0.2737(7) 0.064(4) Uani 1.000000 1 . . .
F2 F 0.2751(6) 0.3034(19) 0.3528(6) 0.169(7) Uani 1.000000 1 . . .
C20 C 0.2813(7) 0.4282(16) 0.4812(6) 0.066(4) Uani 1.000000 1 . . .
C19 C 0.3135(6) 0.4007(16) 0.5344(7) 0.066(4) Uani 1.000000 1 . . .
C24 C 0.1330(6) 1.0126(17) 0.4458(6) 0.087(4) Uani 1.000000 1 D U .
C41 C 0.1411(10) 0.506(2) -0.0004(8) 0.098(6) Uani 1.000000 1 . . .
C39 C 0.1802(8) 0.6213(17) 0.0954(7) 0.081(5) Uani 1.000000 1 . . .
C42 C 0.1203(8) 0.528(2) -0.0620(8) 0.099(6) Uani 1.000000 1 . . .
C40 C 0.1542(7) 0.6487(17) 0.0333(7) 0.078(5) Uani 1.000000 1 . . .
C25 C 0.1374(6) 0.930(2) 0.5021(7) 0.101(4) Uani 1.000000 1 D U .
Br2 Br 0.68128(7) 0.97853(17) 0.41102(7) 0.0701(4) Uani 1.000000 1 . . .
C28 C 0.0284(9) 0.775(3) 0.5852(11) 0.157(7) Uani 1.000000 1 D U .
C27 C 0.0853(8) 0.828(3) 0.5760(8) 0.142(6) Uani 1.000000 1 D U .
C26 C 0.0809(7) 0.904(2) 0.5177(8) 0.122(5) Uani 1.000000 1 D U .
H1 H 0.4501(6) 0.8536(14) 0.3010(6) 0.066(4) Uiso 1.000000 1 R . .
H5 H 0.3259(6) 1.1270(17) 0.2412(6) 0.079(5) Uiso 1.000000 1 R . .
H4 H 0.3844(6) 1.3357(15) 0.2644(7) 0.077(5) Uiso 1.000000 1 R . .
H3 H 0.4726(6) 1.3040(14) 0.3127(6) 0.072(4) Uiso 1.000000 1 R . .
H17 H 0.3651(6) 0.7402(14) 0.5539(6) 0.067(4) Uiso 1.000000 1 R . .
H21 H 0.2581(6) 0.5792(15) 0.4194(6) 0.066(4) Uiso 1.000000 1 R . .
H20 H 0.2589(7) 0.3495(16) 0.4622(6) 0.079(5) Uiso 1.000000 1 R . .
H19 H 0.3130(6) 0.3054(16) 0.5524(7) 0.079(5) Uiso 1.000000 1 R . .
H31 H 0.0941(6) 0.8969(17) 0.1933(7) 0.075(4) Uiso 1.000000 1 R . .
H35 H 0.1421(5) 0.6706(15) 0.3374(6) 0.069(4) Uiso 1.000000 1 R . .
H34 H 0.0883(6) 0.4667(17) 0.3024(7) 0.084(5) Uiso 1.000000 1 R . .
H33 H 0.0405(6) 0.4689(16) 0.2079(8) 0.084(5) Uiso 1.000000 1 R . .
H10a H 0.4713(6) 0.5243(15) 0.4121(6) 0.072(4) Uiso 1.000000 1 R . .
H10b H 0.4804(6) 0.6752(15) 0.3786(6) 0.072(4) Uiso 1.000000 1 R . .
H9a H 0.3773(6) 0.5858(13) 0.4061(6) 0.068(4) Uiso 1.000000 1 R . .
H9b H 0.3914(6) 0.5811(13) 0.3434(6) 0.068(4) Uiso 1.000000 1 R . .
H14a H 0.6322(6) 0.812(11) 0.5358(6) 0.097(6) Uiso 1.000000 1 GR . .
H14b H 0.6198(9) 0.900(6) 0.590(4) 0.097(6) Uiso 1.000000 1 GR . .
H14c H 0.6219(10) 0.720(6) 0.590(4) 0.097(6) Uiso 1.000000 1 GR . .
H37a H 0.2598(7) 0.6909(16) 0.1888(6) 0.083(5) Uiso 1.000000 1 R . .
H37b H 0.2017(7) 0.6656(16) 0.2084(6) 0.083(5) Uiso 1.000000 1 R . .
H11a H 0.4607(6) 0.8183(14) 0.4560(6) 0.068(4) Uiso 1.000000 1 R . .
H11b H 0.4554(6) 0.6652(14) 0.4896(6) 0.068(4) Uiso 1.000000 1 R . .
H30a H 0.1545(6) 1.0085(15) 0.2630(7) 0.077(5) Uiso 1.000000 1 R . .
H30b H 0.1407(6) 0.9720(15) 0.3242(7) 0.077(5) Uiso 1.000000 1 R . .
H16a H 0.2949(6) 0.9006(13) 0.4748(6) 0.065(4) Uiso 1.000000 1 R . .
H16b H 0.3544(6) 0.8623(13) 0.4615(6) 0.065(4) Uiso 1.000000 1 R . .
H6a H 0.3271(6) 0.8512(14) 0.2138(6) 0.067(4) Uiso 1.000000 1 R . .
H6b H 0.3696(6) 0.7468(14) 0.2564(6) 0.067(4) Uiso 1.000000 1 R . .
H38a H 0.1578(7) 0.8232(18) 0.1306(6) 0.090(5) Uiso 1.000000 1 R . .
H38b H 0.2157(7) 0.8361(18) 0.1100(6) 0.090(5) Uiso 1.000000 1 R . .
H13a H 0.5313(6) 0.7569(15) 0.5702(6) 0.072(4) Uiso 1.000000 1 R . .
H13b H 0.5367(6) 0.9087(15) 0.5358(6) 0.072(4) Uiso 1.000000 1 R . .
H12a H 0.5504(6) 0.6136(15) 0.4930(6) 0.072(4) Uiso 1.000000 1 R . .
H12b H 0.5559(6) 0.7654(15) 0.4586(6) 0.072(4) Uiso 1.000000 1 R . .
H23a H 0.2177(6) 1.0599(15) 0.4601(7) 0.093(5) Uiso 1.000000 1 R . .
H23b H 0.1870(6) 1.0963(15) 0.3958(7) 0.093(5) Uiso 1.000000 1 R . .
H24a H 0.1181(6) 1.1150(17) 0.4494(6) 0.105(5) Uiso 1.000000 1 R . .
H24b H 0.1068(6) 0.9583(17) 0.4160(6) 0.105(5) Uiso 1.000000 1 R . .
H41a H 0.1132(10) 0.449(2) 0.0154(8) 0.117(8) Uiso 1.000000 1 R . .
H41b H 0.1750(10) 0.444(2) 0.0046(8) 0.117(8) Uiso 1.000000 1 R . .
H39a H 0.2149(8) 0.5640(17) 0.0975(7) 0.098(6) Uiso 1.000000 1 R . .
H39b H 0.1548(8) 0.5594(17) 0.1132(7) 0.098(6) Uiso 1.000000 1 R . .
H42a H 0.150(2) 0.571(15) -0.0793(13) 0.148(9) Uiso 1.000000 1 GR . .
H42b H 0.109(5) 0.431(3) -0.0798(13) 0.148(9) Uiso 1.000000 1 GR . .
H42c H 0.089(4) 0.597(12) -0.0676(8) 0.148(9) Uiso 1.000000 1 GR . .
H40a H 0.1797(7) 0.7104(17) 0.0156(7) 0.093(6) Uiso 1.000000 1 R . .
H40b H 0.1197(7) 0.7070(17) 0.0313(7) 0.093(6) Uiso 1.000000 1 R . .
H25a H 0.1558(6) 0.832(2) 0.4997(7) 0.121(5) Uiso 1.000000 1 R . .
H25b H 0.1607(6) 0.990(2) 0.5326(7) 0.121(5) Uiso 1.000000 1 R . .
H27a H 0.1009(8) 0.901(3) 0.6063(8) 0.170(7) Uiso 1.000000 1 R . .
H27b H 0.1107(8) 0.741(3) 0.5788(8) 0.170(7) Uiso 1.000000 1 R . .
H26a H 0.0616(7) 1.001(2) 0.5178(8) 0.146(6) Uiso 1.000000 1 R . .
H26b H 0.0584(7) 0.839(2) 0.4883(8) 0.146(6) Uiso 1.000000 1 R . .
H28a H 0.0324(9) 0.728(3) 0.6227(11) 0.235(11) Uiso 1.000000 1 R . .
H28b H 0.0034(9) 0.862(3) 0.5831(11) 0.235(11) Uiso 1.000000 1 R . .
H28c H 0.0132(9) 0.702(3) 0.5556(11) 0.235(11) Uiso 1.000000 1 R . .

loop_
_atom_site_aniso_label
_atom_site_aniso_U_11
_atom_site_aniso_U_22
_atom_site_aniso_U_33
_atom_site_aniso_U_12
_atom_site_aniso_U_13
_atom_site_aniso_U_23
I1 0.0660(6) 0.0496(5) 0.0580(6) -0.0022(4) 0.0163(4) 0.0003(4)
I2 0.0773(7) 0.0527(6) 0.0537(5) 0.0044(4) 0.0105(5) 0.0018(4)
I3 0.0898(9) 0.1028(9) 0.0740(8) -0.0144(7) 0.0028(6) -0.0016(6)
Br1 0.0865(15) 0.0435(11) 0.0522(11) -0.000000 0.0051(10) 0.000000
P1 0.076(3) 0.052(2) 0.089(3) 0.006(2) 0.014(3) -0.006(2)
P2 0.066(4) 0.051(3) 0.115(5) -0.000000 0.017(4) 0.000000
O008 0.073(6) 0.052(6) 0.048(5) -0.007(5) 0.000(5) 0.000(4)
O009 0.065(6) 0.045(5) 0.068(6) 0.004(4) 0.007(5) -0.003(4)
O00A 0.069(6) 0.044(5) 0.074(6) 0.004(4) 0.026(5) 0.002(4)
F7 0.088(7) 0.063(6) 0.115(8) -0.005(4) 0.027(6) -0.011(5)
F8 0.067(6) 0.064(6) 0.131(8) 0.002(4) 0.031(6) 0.010(5)
F9 0.084(6) 0.059(5) 0.119(8) -0.013(4) 0.017(6) -0.017(5)
F5 0.112(8) 0.087(7) 0.097(7) 0.014(6) 0.024(6) 0.014(6)
F1 0.120(8) 0.049(5) 0.146(10) 0.007(5) 0.050(7) -0.002(5)
N2 0.070(8) 0.046(6) 0.056(7) 0.004(5) 0.020(6) 0.007(5)
N3 0.054(7) 0.050(7) 0.071(8) 0.012(5) 0.021(6) 0.008(6)
N1 0.067(8) 0.045(6) 0.058(7) 0.000(5) 0.023(6) 0.008(5)
F3 0.107(9) 0.092(8) 0.166(12) 0.029(6) -0.024(8) -0.048(7)
F4 0.083(8) 0.102(8) 0.266(18) 0.009(6) 0.074(10) 0.012(10)
F6 0.114(9) 0.115(9) 0.165(12) 0.040(7) 0.052(8) 0.067(8)
C31 0.060(9) 0.064(9) 0.070(10) 0.010(7) 0.028(8) 0.004(7)
C10 0.065(9) 0.044(8) 0.071(9) -0.005(6) 0.016(7) 0.004(6)
C36 0.080(11) 0.032(7) 0.060(9) -0.006(6) 0.009(8) -0.003(6)
C9 0.071(9) 0.027(6) 0.073(10) 0.002(6) 0.014(7) 0.002(6)
C2 0.076(10) 0.050(8) 0.044(7) -0.001(7) 0.026(7) -0.001(6)
C15 0.068(9) 0.040(7) 0.050(8) -0.016(6) 0.007(7) 0.010(6)
C29 0.054(8) 0.045(8) 0.068(9) 0.006(6) 0.018(7) 0.004(6)
C7 0.061(9) 0.038(7) 0.052(8) -0.004(6) 0.009(7) 0.006(5)
C14 0.081(10) 0.045(8) 0.063(9) 0.010(7) 0.002(8) -0.002(6)
C5 0.064(10) 0.073(10) 0.063(9) 0.012(8) 0.015(8) 0.011(7)
C37 0.086(11) 0.057(9) 0.059(9) -0.009(8) -0.000(8) 0.009(7)
C11 0.066(9) 0.039(7) 0.064(9) 0.012(6) 0.011(7) 0.003(6)
C22 0.057(9) 0.038(7) 0.066(9) 0.001(6) 0.016(7) 0.003(6)
C30 0.062(9) 0.040(8) 0.087(11) -0.012(6) 0.006(8) -0.010(7)
C17 0.070(9) 0.040(8) 0.059(9) -0.007(6) 0.016(7) -0.008(6)
C16 0.068(9) 0.037(7) 0.056(8) -0.002(6) 0.012(7) 0.008(6)
C6 0.060(9) 0.041(7) 0.067(9) -0.002(6) 0.014(7) -0.004(6)
C35 0.044(8) 0.060(9) 0.065(9) 0.001(6) 0.002(7) 0.011(7)
C21 0.055(8) 0.054(8) 0.051(8) -0.016(6) -0.001(6) -0.003(6)
C8 0.067(10) 0.027(6) 0.078(10) 0.001(6) 0.017(8) -0.003(6)
C3 0.069(10) 0.037(8) 0.077(10) -0.005(6) 0.024(8) 0.004(6)
C18 0.066(9) 0.061(9) 0.050(8) -0.001(7) 0.024(7) 0.008(6)
C1 0.077(10) 0.031(7) 0.058(8) 0.007(6) 0.017(7) -0.002(6)
C32 0.071(10) 0.060(9) 0.063(9) 0.004(7) 0.015(8) -0.007(7)
C38 0.087(12) 0.081(11) 0.052(9) 0.007(9) 0.001(8) -0.002(8)
C13 0.069(9) 0.045(8) 0.062(9) -0.004(6) 0.004(7) -0.003(6)
C34 0.063(10) 0.054(9) 0.085(12) -0.001(7) -0.003(9) 0.006(8)
C33 0.051(9) 0.052(9) 0.113(14) -0.001(7) 0.029(9) 0.008(8)
C12 0.066(9) 0.049(8) 0.069(9) 0.000(6) 0.025(7) 0.009(7)
C23 0.096(9) 0.048(8) 0.094(10) 0.002(7) 0.033(7) -0.018(6)
C4 0.066(10) 0.038(8) 0.088(11) 0.005(7) 0.015(8) 0.014(7)
F2 0.173(13) 0.207(16) 0.107(10) 0.107(12) -0.024(9) -0.036(10)
C20 0.079(11) 0.052(9) 0.065(10) -0.024(7) 0.008(8) -0.002(7)
C19 0.072(10) 0.047(8) 0.078(11) -0.004(7) 0.014(8) 0.003(7)
C24 0.101(9) 0.061(8) 0.109(9) -0.000(6) 0.041(7) -0.015(6)
C41 0.133(18) 0.092(13) 0.068(11) -0.017(11) 0.019(11) -0.019(9)
C39 0.109(14) 0.051(9) 0.080(12) -0.017(9) 0.009(10) -0.007(8)
C42 0.097(14) 0.124(16) 0.079(12) -0.026(12) 0.025(11) -0.038(11)
C40 0.095(13) 0.058(9) 0.078(11) -0.014(8) 0.013(9) -0.007(8)
C25 0.120(10) 0.075(10) 0.121(9) 0.005(7) 0.055(7) -0.003(6)
Br2 0.0781(11) 0.0622(9) 0.0696(10) 0.0090(7) 0.0138(8) -0.0039(7)
C28 0.176(14) 0.135(16) 0.186(16) -0.005(11) 0.102(11) 0.025(11)
C27 0.168(13) 0.121(13) 0.161(12) -0.000(9) 0.090(10) 0.019(9)
C26 0.130(10) 0.105(11) 0.148(11) -0.001(8) 0.070(8) 0.007(8)

loop_
_atom_type_symbol
_atom_type_scat_dispersion_real
_atom_type_scat_dispersion_imag
_atom_type_scat_Cromer_Mann_a1
_atom_type_scat_Cromer_Mann_a2
_atom_type_scat_Cromer_Mann_a3
_atom_type_scat_Cromer_Mann_a4
_atom_type_scat_Cromer_Mann_b1
_atom_type_scat_Cromer_Mann_b2
_atom_type_scat_Cromer_Mann_b3
_atom_type_scat_Cromer_Mann_b4
_atom_type_scat_Cromer_Mann_c
_atom_type_scat_source
_atom_type_scat_dispersion_source
C 0.00347 0.00161 2.31000 1.02000 1.58860 0.86500 20.84390 10.20750 0.56870 51.65120 0.215599998832 'International Tables Volume C Table 6.1.1.4 (pp. 500-502)' 'Henke, Gullikson and Davis, At. Data and Nucl. Data Tables, 1993, 54, 2'
F 0.01794 0.01033 3.53920 2.64120 1.51700 1.02430 10.28250 4.29440 0.26150 26.14760 0.277599990368 'International Tables Volume C Table 6.1.1.4 (pp. 500-502)' 'Henke, Gullikson and Davis, At. Data and Nucl. Data Tables, 1993, 54, 2'
I -0.41187 1.83264 20.14720 18.99490 7.51380 2.27350 4.34700 0.38140 27.76600 66.87760 4.07119989395 'International Tables Volume C Table 6.1.1.4 (pp. 500-502)' 'Henke, Gullikson and Davis, At. Data and Nucl. Data Tables, 1993, 54, 2'
H 0.00000 0.00000 0.49300 0.32291 0.14019 0.04081 10.51090 26.12570 3.14236 57.79970 0.0030380000826 'International Tables Volume C Table 6.1.1.4 (pp. 500-502)' 'Henke, Gullikson and Davis, At. Data and Nucl. Data Tables, 1993, 54, 2'
O 0.01158 0.00611 3.04850 2.28680 1.54630 0.86700 13.27710 5.70110 0.32390 32.90890 0.250800013542 'International Tables Volume C Table 6.1.1.4 (pp. 500-502)' 'Henke, Gullikson and Davis, At. Data and Nucl. Data Tables, 1993, 54, 2'
N 0.00653 0.00323 12.21260 3.13220 2.01250 1.16630 0.00570 9.89330 28.99750 0.58260 -11.5290002823 'International Tables Volume C Table 6.1.1.4 (pp. 500-502)' 'Henke, Gullikson and Davis, At. Data and Nucl. Data Tables, 1993, 54, 2'
P 0.10434 0.09671 6.43450 4.17910 1.78000 1.49080 1.90670 27.15700 0.52600 68.16450 1.11489999294 'International Tables Volume C Table 6.1.1.4 (pp. 500-502)' 'Henke, Gullikson and Davis, At. Data and Nucl. Data Tables, 1993, 54, 2'
Br -0.28346 2.55990 17.17890 5.23580 5.63770 3.98510 2.17230 16.57960 0.26090 41.43280 2.95569992065 'International Tables Volume C Table 6.1.1.4 (pp. 500-502)' 'Henke, Gullikson and Davis, At. Data and Nucl. Data Tables, 1993, 54, 2'

loop_
_geom_angle_atom_site_label_1
_geom_angle_atom_site_label_2
_geom_angle_atom_site_label_3
_geom_angle
_geom_angle_site_symmetry_1
_geom_angle_site_symmetry_3
_geom_angle_publ_flag
F1 P1 F5 90.7(6) . . ?
F3 P1 F5 86.6(6) . . ?
F3 P1 F1 177.3(7) . . ?
F4 P1 F5 87.8(8) . . ?
F4 P1 F1 88.7(7) . . ?
F4 P1 F3 90.7(8) . . ?
F6 P1 F5 86.8(6) . . ?
F6 P1 F1 88.6(6) . . ?
F6 P1 F3 91.8(8) . . ?
F6 P1 F4 173.9(9) . . ?
F2 P1 F5 179.0(8) . . ?
F2 P1 F1 88.4(7) . . ?
F2 P1 F3 94.3(7) . . ?
F2 P1 F4 92.7(9) . . ?
F2 P1 F6 92.7(9) . . ?
F7 P2 F7 89.9(8) 2 . ?
F8 P2 F7 90.3(5) 2 . ?
F8 P2 F7 90.4(5) . . ?
F8 P2 F7 90.4(5) 2 2 ?
F8 P2 F7 90.3(5) . 2 ?
F8 P2 F8 179.1(7) 2 . ?
F9 P2 F7 179.4(5) 2 2 ?
F9 P2 F7 90.4(5) . 2 ?
F9 P2 F7 179.4(5) . . ?
F9 P2 F7 90.4(5) 2 . ?
F9 P2 F8 89.1(5) . . ?
F9 P2 F8 90.3(5) . 2 ?
F9 P2 F8 89.1(5) 2 2 ?
F9 P2 F8 90.3(5) 2 . ?
F9 P2 F9 89.3(8) 2 . ?
C37 O008 C36 112.1(9) . . ?
C8 O009 C9 114.4(9) . . ?
C23 O00A C22 113.1(9) . . ?
C16 N2 C17 115.7(11) . . ?
C21 N2 C17 122.4(11) . . ?
C21 N2 C16 121.8(11) . . ?
C30 N3 C31 119.0(12) . . ?
C35 N3 C31 123.2(13) . . ?
C35 N3 C30 117.8(12) . . ?
C6 N1 C5 118.8(12) . . ?
C1 N1 C5 120.6(12) . . ?
C1 N1 C6 120.5(11) . . ?
C32 C31 N3 119.4(14) . . ?
C11 C10 C9 113.6(12) . . ?
C29 C36 O008 117.8(13) . . ?
C7 C36 O008 117.9(13) . . ?
C7 C36 C29 124.3(13) . . ?
C10 C9 O009 108.0(10) . . ?
C3 C2 I1 123.8(10) . . ?
C1 C2 I1 119.9(10) . . ?
C1 C2 C3 116.2(13) . . ?
C16 C15 C22 120.5(13) . . ?
C8 C15 C22 118.5(12) . . ?
C8 C15 C16 120.8(13) . . ?
C22 C29 C36 118.4(13) . . ?
C30 C29 C36 121.0(14) . . ?
C30 C29 C22 120.2(13) . . ?
C6 C7 C36 122.8(12) . . ?
C8 C7 C36 114.8(13) . . ?
C8 C7 C6 122.1(13) . . ?
C4 C5 N1 118.9(14) . . ?
C38 C37 O008 106.3(11) . . ?
C12 C11 C10 114.3(11) . . ?
C15 C22 O00A 118.4(12) . . ?
C29 C22 O00A 121.1(12) . . ?
C29 C22 C15 120.1(12) . . ?
C29 C30 N3 111.2(11) . . ?
C18 C17 N2 119.3(12) . . ?
C15 C16 N2 114.4(10) . . ?
C7 C6 N1 107.7(10) . . ?
C34 C35 N3 119.8(14) . . ?
C20 C21 N2 119.2(12) . . ?
C15 C8 O009 118.5(13) . . ?
C7 C8 O009 117.2(13) . . ?
C7 C8 C15 123.9(13) . . ?
C4 C3 C2 120.8(13) . . ?
C17 C18 I2 120.7(11) . . ?
C19 C18 I2 119.9(10) . . ?
C19 C18 C17 119.3(13) . . ?
C2 C1 N1 122.6(12) . . ?
C31 C32 I3 118.7(11) . . ?
C33 C32 I3 123.1(12) . . ?
C33 C32 C31 118.2(15) . . ?
C39 C38 C37 110.0(13) . . ?
C12 C13 C14 113.5(12) . . ?
C33 C34 C35 119.4(14) . . ?
C34 C33 C32 119.9(15) . . ?
C13 C12 C11 113.3(11) . . ?
C24 C23 O00A 105.3(11) . . ?
C3 C4 C5 120.7(13) . . ?
C19 C20 C21 121.9(13) . . ?
C20 C19 C18 117.6(13) . . ?
C25 C24 C23 111.8(10) . . ?
C40 C41 C42 114.9(16) . . ?
C40 C39 C38 112.3(13) . . ?
C39 C40 C41 113.4(14) . . ?
C26 C25 C24 112.3(10) . . ?
C26 C27 C28 111.2(12) . . ?
C27 C26 C25 112.6(11) . . ?

loop_
_geom_bond_atom_site_label_1
_geom_bond_atom_site_label_2
_geom_bond_distance
_geom_bond_site_symmetry_2
_geom_bond_publ_flag
I1 C2 2.092(15) . ?
I2 C18 2.097(14) . ?
I3 C32 2.065(15) . ?
P1 F5 1.580(11) . ?
P1 F1 1.597(10) . ?
P1 F3 1.580(11) . ?
P1 F4 1.563(13) . ?
P1 F6 1.573(12) . ?
P1 F2 1.517(13) . ?
P2 F7 1.594(10) 2 ?
P2 F7 1.594(10) . ?
P2 F8 1.602(9) 2 ?
P2 F8 1.602(9) . ?
P2 F9 1.599(10) . ?
P2 F9 1.599(10) 2 ?
O008 C36 1.365(16) . ?
O008 C37 1.495(17) . ?
O009 C9 1.469(15) . ?
O009 C8 1.396(16) . ?
O00A C22 1.359(16) . ?
O00A C23 1.494(16) . ?
N2 C17 1.365(17) . ?
N2 C16 1.521(15) . ?
N2 C21 1.350(16) . ?
N3 C31 1.312(18) . ?
N3 C30 1.508(16) . ?
N3 C35 1.355(16) . ?
N1 C5 1.356(18) . ?
N1 C6 1.488(16) . ?
N1 C1 1.311(17) . ?
C31 C32 1.40(2) . ?
C10 C9 1.510(19) . ?
C10 C11 1.503(19) . ?
C36 C29 1.367(19) . ?
C36 C7 1.417(19) . ?
C2 C3 1.395(18) . ?
C2 C1 1.403(19) . ?
C15 C22 1.397(18) . ?
C15 C16 1.516(18) . ?
C15 C8 1.398(19) . ?
C29 C22 1.407(19) . ?
C29 C30 1.508(19) . ?
C7 C6 1.510(18) . ?
C7 C8 1.381(19) . ?
C14 C13 1.501(19) . ?
C5 C4 1.39(2) . ?
C37 C38 1.52(2) . ?
C11 C12 1.531(19) . ?
C17 C18 1.360(18) . ?
C35 C34 1.348(19) . ?
C21 C20 1.338(19) . ?
C3 C4 1.333(19) . ?
C18 C19 1.42(2) . ?
C32 C33 1.40(2) . ?
C38 C39 1.55(2) . ?
C13 C12 1.516(19) . ?
C34 C33 1.38(2) . ?
C23 C24 1.528(9) . ?
C20 C19 1.39(2) . ?
C24 C25 1.518(9) . ?
C41 C42 1.48(3) . ?
C41 C40 1.50(2) . ?
C39 C40 1.52(2) . ?
C25 C26 1.531(9) . ?
C28 C27 1.536(9) . ?
C27 C26 1.533(9) . ?

loop_
_restr_distance_atom_site_label_1
_restr_distance_atom_site_label_2
_restr_distance_site_symmetry_2
_restr_distance_target
_restr_distance_target_weight_param
_restr_distance_diff
C23 C24 1 1.5300 0.0100 0.0021
C23 C25 1 2.5500 0.0200 0.0283
C24 C25 1 1.5300 0.0100 0.0118
C24 C26 1 2.5500 0.0200 0.0176
C25 C27 1 2.5500 0.0200 0.0013
C25 C26 1 1.5300 0.0100 -0.0009
C27 C28 1 1.5300 0.0100 -0.0059
C26 C28 1 2.5500 0.0200 0.0187
C26 C27 1 1.5300 0.0100 -0.0027

loop_
_restr_U_rigid_atom_site_label_1
_restr_U_rigid_atom_site_label_2
_restr_U_rigid_target_weight_param
_restr_U_rigid_U_parallel
_restr_U_rigid_diff
C23 C24 0.0020 0.0838 -0.0001
C23 C25 0.0020 0.0851 -0.0004
C24 C25 0.0020 0.1075 -0.0003
C24 C26 0.0020 0.0874 -0.0002
C25 C27 0.0020 0.0854 -0.0001
C25 C26 0.0020 0.0944 -0.0006
C28 C27 0.0020 0.1224 -0.0001
C28 C26 0.0020 0.0872 0.0004
C27 C26 0.0020 0.1261 0.0001

loop_
_restr_U_similar_atom_site_label_1
_restr_U_similar_atom_site_label_2
_restr_U_similar_weight_param
C23 C24 0.0200
C24 C25 0.0200
C25 C26 0.0200
C28 C27 0.0200
C27 C26 0.0200
